data_4327743
loop_
_publ_author_name
'Taruna Singh'
'Ram Kishan'
'Munirathinam Nethaji'
'Natesan Thirupathi'

_publ_section_title
;
 Synthesis, Reactivity Studies, Structural Aspects, and Solution Behavior
 of Half Sandwich Ruthenium(II) N,N',N"-Triarylguanidinate Complexes
;
_journal_name_full 'Inorganic Chemistry'
_journal_page_first 157
_journal_page_last 169
_journal_paper_doi 10.1021/ic201343w
_journal_volume 51
_journal_year 2012
_chemical_formula_moiety 'C80 H92 N12 O9 Ru2'
_chemical_formula_sum 'C80 H92 N12 O9 Ru2'
_chemical_formula_weight 1567.80
_chemical_name_systematic ?
_space_group_IT_number 15
_symmetry_cell_setting monoclinic
_symmetry_space_group_name_Hall '-C 2yc'
_symmetry_space_group_name_H-M 'C 1 2/c 1'
_atom_sites_solution_hydrogens geom
_atom_sites_solution_primary direct
_atom_sites_solution_secondary difmap
_audit_creation_method SHELXL-97
_cell_angle_alpha 90.00
_cell_angle_beta 136.05(3)
_cell_angle_gamma 90.00
_cell_formula_units_Z 4
_cell_length_a 32.390(5)
_cell_length_b 13.2154(9)
_cell_length_c 25.888(4)
_cell_measurement_reflns_used 6575
_cell_measurement_temperature 298(2)
_cell_measurement_theta_max 26.37
_cell_measurement_theta_min 3.08
_cell_volume 7691(5)
_computing_cell_refinement 'CrysAlisPro, Oxford Diffraction Ltd.'
_computing_data_collection 'CrysAlisPro, Oxford Diffraction Ltd.'
_computing_data_reduction 'CrysAlisPro, Oxford Diffraction Ltd.'
_computing_molecular_graphics 'DIAMOND 2.0c'
_computing_publication_material 'WINGX V1.80.01'
_computing_structure_refinement 'SHELXL-97 (Sheldrick, 2008)'
_computing_structure_solution SIR-92
_diffrn_ambient_temperature 298(2)
_diffrn_detector_area_resol_mean 0.3703
_diffrn_measured_fraction_theta_full 0.998
_diffrn_measured_fraction_theta_max 0.998
_diffrn_measurement_device_type 'Sapphire-3 CCD detector'
_diffrn_measurement_method 'omega scan'
_diffrn_radiation_monochromator graphite
_diffrn_radiation_source 'Enhance (Mo) x-ray Source'
_diffrn_radiation_type MoK\a
_diffrn_radiation_wavelength 0.71073
_diffrn_reflns_av_R_equivalents 0.0216
_diffrn_reflns_av_sigmaI/netI 0.0336
_diffrn_reflns_limit_h_max 40
_diffrn_reflns_limit_h_min -40
_diffrn_reflns_limit_k_max 15
_diffrn_reflns_limit_k_min -16
_diffrn_reflns_limit_l_max 31
_diffrn_reflns_limit_l_min -32
_diffrn_reflns_number 18515
_diffrn_reflns_theta_full 26.37
_diffrn_reflns_theta_max 26.37
_diffrn_reflns_theta_min 3.08
_exptl_absorpt_coefficient_mu 0.457
_exptl_absorpt_correction_T_max 0.9557
_exptl_absorpt_correction_T_min 0.8751
_exptl_absorpt_correction_type empirical
_exptl_absorpt_process_details 'CrysAlisPro 1.171.34.40 (2006)'
_exptl_crystal_colour Orange
_exptl_crystal_density_diffrn 1.354
_exptl_crystal_description Plate
_exptl_crystal_F_000 3264
_exptl_crystal_size_max 0.30
_exptl_crystal_size_mid 0.10
_exptl_crystal_size_min 0.10
_refine_diff_density_max 0.722
_refine_diff_density_min -0.666
_refine_diff_density_rms 0.057
_refine_ls_extinction_method none
_refine_ls_goodness_of_fit_ref 1.031
_refine_ls_hydrogen_treatment constr
_refine_ls_matrix_type full
_refine_ls_number_parameters 473
_refine_ls_number_reflns 7849
_refine_ls_number_restraints 0
_refine_ls_restrained_S_all 1.031
_refine_ls_R_factor_all 0.0507
_refine_ls_R_factor_gt 0.0394
_refine_ls_shift/su_max 0.006
_refine_ls_shift/su_mean 0.000
_refine_ls_structure_factor_coef Fsqd
_refine_ls_weighting_details 'calc w=1/[\s^2^(Fo^2^)+(0.0445P)^2^+9.7977P] where P=(Fo^2^+2Fc^2^)/3'
_refine_ls_weighting_scheme calc
_refine_ls_wR_factor_gt 0.0918
_refine_ls_wR_factor_ref 0.0977
_reflns_number_gt 6582
_reflns_number_total 7849
_reflns_threshold_expression >2sigma(I)
_cod_data_source_file ic201343w_si_002_7.cif
_cod_data_source_block pnt-8
_cod_database_code 4327743

loop_
_symmetry_equiv_pos_as_xyz
'x, y, z'
'-x, y, -z+1/2'
'x+1/2, y+1/2, z'
'-x+1/2, y+1/2, -z+1/2'
'-x, -y, -z'
'x, -y, z-1/2'
'-x+1/2, -y+1/2, -z'
'x+1/2, -y+1/2, z-1/2'

loop_
_atom_site_label
_atom_site_type_symbol
_atom_site_fract_x
_atom_site_fract_y
_atom_site_fract_z
_atom_site_U_iso_or_equiv
_atom_site_adp_type
_atom_site_occupancy
_atom_site_symmetry_multiplicity
_atom_site_calc_flag
_atom_site_refinement_flags
Ru1 Ru 0.847491(9) 0.067321(16) 0.216709(10) 0.03096(8) Uani 1 1 d .
O1 O 0.75737(9) -0.15774(17) -0.07433(11) 0.0548(6) Uani 1 1 d .
O2 O 0.69900(8) -0.13667(16) -0.05834(10) 0.0464(5) Uani 1 1 d .
O3 O 0.91754(12) 0.0085(3) 0.06087(16) 0.1070(12) Uani 1 1 d .
O4 O 0.82389(11) 0.01875(19) -0.04919(12) 0.0600(6) Uani 1 1 d .
O5 O 1.0000 -0.0448(8) 0.2500 0.217(4) Uani 1 2 d S
N1 N 0.83218(9) -0.08337(16) 0.22338(11) 0.0332(5) Uani 1 1 d .
N2 N 0.73543(9) -0.15692(17) 0.13558(12) 0.0352(5) Uani 1 1 d .
H2 H 0.7480 -0.2102 0.1313 0.042 Uiso 1 1 calc R
N3 N 0.75869(9) 0.02211(17) 0.15567(11) 0.0339(5) Uani 1 1 d .
N4 N 0.78664(9) -0.04343(17) 0.07322(11) 0.0337(5) Uani 1 1 d .
N5 N 0.83163(9) 0.01554(17) 0.12671(11) 0.0347(5) Uani 1 1 d .
N6 N 0.86563(10) 0.04096(19) 0.11678(12) 0.0422(6) Uani 1 1 d .
C1 C 0.77318(11) -0.0757(2) 0.17002(13) 0.0314(5) Uani 1 1 d .
C2 C 0.86678(11) -0.1715(2) 0.25872(13) 0.0334(6) Uani 1 1 d .
C3 C 0.92112(12) -0.1739(2) 0.28172(14) 0.0412(7) Uani 1 1 d .
H3 H 0.9329 -0.1187 0.2725 0.049 Uiso 1 1 calc R
C4 C 0.95749(13) -0.2574(2) 0.31803(16) 0.0493(8) Uani 1 1 d .
H4 H 0.9938 -0.2571 0.3335 0.059 Uiso 1 1 calc R
C5 C 0.94172(14) -0.3415(2) 0.33214(17) 0.0537(8) Uani 1 1 d .
C6 C 0.88847(14) -0.3372(3) 0.31053(18) 0.0575(9) Uani 1 1 d .
H6 H 0.8769 -0.3924 0.3200 0.069 Uiso 1 1 calc R
C7 C 0.85183(13) -0.2536(2) 0.27536(16) 0.0460(7) Uani 1 1 d .
H7 H 0.8167 -0.2527 0.2627 0.055 Uiso 1 1 calc R
C8 C 0.98183(17) -0.4330(3) 0.3694(2) 0.0809(13) Uani 1 1 d .
H8A H 1.0223 -0.4118 0.4108 0.121 Uiso 1 1 calc R
H8B H 0.9786 -0.4689 0.3343 0.121 Uiso 1 1 calc R
H8C H 0.9702 -0.4767 0.3867 0.121 Uiso 1 1 calc R
C9 C 0.67830(11) -0.1633(2) 0.10634(13) 0.0333(6) Uani 1 1 d .
C10 C 0.63959(12) -0.2370(2) 0.05420(14) 0.0396(6) Uani 1 1 d .
H10 H 0.6511 -0.2798 0.0378 0.048 Uiso 1 1 calc R
C11 C 0.58400(12) -0.2480(2) 0.02612(16) 0.0481(7) Uani 1 1 d .
H11 H 0.5587 -0.2983 -0.0088 0.058 Uiso 1 1 calc R
C12 C 0.56533(12) -0.1858(3) 0.04882(17) 0.0497(8) Uani 1 1 d .
C13 C 0.60447(14) -0.1130(3) 0.10102(19) 0.0567(8) Uani 1 1 d .
H13 H 0.5929 -0.0704 0.1173 0.068 Uiso 1 1 calc R
C14 C 0.66052(13) -0.1009(2) 0.13023(17) 0.0469(7) Uani 1 1 d .
H14 H 0.6860 -0.0511 0.1656 0.056 Uiso 1 1 calc R
C15 C 0.50480(16) -0.1981(4) 0.0193(2) 0.0861(13) Uani 1 1 d .
H15A H 0.5095 -0.2268 0.0574 0.129 Uiso 1 1 calc R
H15B H 0.4806 -0.2421 -0.0232 0.129 Uiso 1 1 calc R
H15C H 0.4859 -0.1332 0.0051 0.129 Uiso 1 1 calc R
C16 C 0.70366(11) 0.0615(2) 0.08853(15) 0.0386(6) Uani 1 1 d .
C17 C 0.67073(12) 0.0190(2) 0.01884(15) 0.0436(7) Uani 1 1 d .
H17 H 0.6827 -0.0421 0.0151 0.052 Uiso 1 1 calc R
C18 C 0.62042(13) 0.0670(3) -0.04467(18) 0.0573(9) Uani 1 1 d .
H18 H 0.5990 0.0371 -0.0907 0.069 Uiso 1 1 calc R
C19 C 0.60112(14) 0.1565(3) -0.0423(2) 0.0717(11) Uani 1 1 d .
C20 C 0.63237(16) 0.1967(3) 0.0268(3) 0.0867(15) Uani 1 1 d .
H20 H 0.6190 0.2563 0.0300 0.104 Uiso 1 1 calc R
C21 C 0.68329(14) 0.1503(3) 0.0919(2) 0.0634(10) Uani 1 1 d .
H21 H 0.7037 0.1792 0.1378 0.076 Uiso 1 1 calc R
C22 C 0.54777(18) 0.2105(4) -0.1136(3) 0.118(2) Uani 1 1 d .
H22A H 0.5448 0.1941 -0.1523 0.176 Uiso 1 1 calc R
H22B H 0.5526 0.2823 -0.1053 0.176 Uiso 1 1 calc R
H22C H 0.5122 0.1893 -0.1281 0.176 Uiso 1 1 calc R
C23 C 0.79058(11) -0.0564(2) 0.02550(13) 0.0330(6) Uani 1 1 d .
C24 C 0.74840(11) -0.1219(2) -0.04057(14) 0.0357(6) Uani 1 1 d .
C25 C 0.65406(12) -0.2000(2) -0.12303(15) 0.0476(7) Uani 1 1 d .
H25A H 0.6706 -0.2658 -0.1165 0.057 Uiso 1 1 calc R
H25B H 0.6399 -0.1688 -0.1674 0.057 Uiso 1 1 calc R
C26 C 0.60444(16) -0.2110(4) -0.1303(2) 0.0834(14) Uani 1 1 d .
H26A H 0.6193 -0.2398 -0.0854 0.125 Uiso 1 1 calc R
H26B H 0.5745 -0.2546 -0.1715 0.125 Uiso 1 1 calc R
H26C H 0.5875 -0.1458 -0.1386 0.125 Uiso 1 1 calc R
C27 C 0.84018(11) -0.0043(2) 0.05307(14) 0.0384(6) Uani 1 1 d .
C28 C 0.86589(15) 0.0083(3) 0.02375(19) 0.0530(8) Uani 1 1 d .
C29 C 0.8427(2) 0.0201(3) -0.0859(2) 0.0759(12) Uani 1 1 d .
H29A H 0.8653 -0.0405 -0.0736 0.091 Uiso 1 1 calc R
H29B H 0.8676 0.0786 -0.0701 0.091 Uiso 1 1 calc R
C30 C 0.7888(3) 0.0245(6) -0.1661(3) 0.146(3) Uani 1 1 d .
H30A H 0.7640 -0.0327 -0.1809 0.218 Uiso 1 1 calc R
H30B H 0.7996 0.0235 -0.1923 0.218 Uiso 1 1 calc R
H30C H 0.7675 0.0857 -0.1778 0.218 Uiso 1 1 calc R
C31 C 0.86546(17) 0.2286(2) 0.21547(17) 0.0611(10) Uani 1 1 d .
C32 C 0.84349(14) 0.2171(2) 0.24623(18) 0.0626(11) Uani 1 1 d .
H32 H 0.8100 0.2535 0.2261 0.075 Uiso 1 1 calc R
C33 C 0.87135(13) 0.1509(2) 0.30768(16) 0.0506(8) Uani 1 1 d .
H33 H 0.8567 0.1457 0.3280 0.061 Uiso 1 1 calc R
C34 C 0.92087(12) 0.0940(2) 0.33704(13) 0.0417(7) Uani 1 1 d .
C35 C 0.94229(12) 0.1049(2) 0.30518(15) 0.0448(7) Uani 1 1 d .
H35 H 0.9753 0.0682 0.3241 0.054 Uiso 1 1 calc R
C36 C 0.91398(15) 0.1705(3) 0.24567(16) 0.0547(9) Uani 1 1 d .
H36 H 0.9285 0.1755 0.2252 0.066 Uiso 1 1 calc R
C37 C 0.8368(3) 0.3009(3) 0.1514(2) 0.136(3) Uani 1 1 d .
H37 H 0.8553 0.2795 0.1356 0.163 Uiso 1 1 calc R
C38 C 0.8633(3) 0.4053(3) 0.1821(3) 0.160(3) Uani 1 1 d .
H38A H 0.8490 0.4491 0.1424 0.239 Uiso 1 1 calc R
H38B H 0.9059 0.4010 0.2187 0.239 Uiso 1 1 calc R
H38C H 0.8518 0.4321 0.2047 0.239 Uiso 1 1 calc R
C39 C 0.7797(3) 0.2941(4) 0.0882(3) 0.155(3) Uani 1 1 d .
H39A H 0.7562 0.3167 0.0958 0.232 Uiso 1 1 calc R
H39B H 0.7700 0.2249 0.0717 0.232 Uiso 1 1 calc R
H39C H 0.7713 0.3356 0.0511 0.232 Uiso 1 1 calc R
C40 C 0.95017(17) 0.0200(3) 0.39964(16) 0.0692(11) Uani 1 1 d .
H40A H 0.9695 0.0563 0.4444 0.104 Uiso 1 1 calc R
H40B H 0.9791 -0.0191 0.4071 0.104 Uiso 1 1 calc R
H40C H 0.9206 -0.0243 0.3873 0.104 Uiso 1 1 calc R

loop_
_atom_site_aniso_label
_atom_site_aniso_U_11
_atom_site_aniso_U_22
_atom_site_aniso_U_33
_atom_site_aniso_U_23
_atom_site_aniso_U_13
_atom_site_aniso_U_12
Ru1 0.02945(12) 0.03027(13) 0.02340(11) -0.00420(8) 0.01576(9) -0.00418(9)
O1 0.0543(12) 0.0633(14) 0.0587(13) -0.0275(11) 0.0447(11) -0.0120(11)
O2 0.0387(10) 0.0607(14) 0.0410(10) -0.0238(9) 0.0291(9) -0.0174(10)
O3 0.0561(16) 0.202(4) 0.0818(19) -0.037(2) 0.0561(16) -0.038(2)
O4 0.0739(15) 0.0731(16) 0.0606(14) -0.0018(12) 0.0577(13) -0.0006(13)
O5 0.162(7) 0.310(12) 0.191(8) 0.000 0.130(7) 0.000
N1 0.0280(10) 0.0321(12) 0.0314(11) 0.0002(9) 0.0187(9) -0.0012(9)
N2 0.0296(11) 0.0301(12) 0.0437(12) -0.0057(9) 0.0257(10) -0.0008(9)
N3 0.0311(11) 0.0316(12) 0.0343(11) -0.0043(9) 0.0220(10) -0.0013(9)
N4 0.0295(10) 0.0382(13) 0.0296(10) -0.0084(9) 0.0200(9) -0.0067(9)
N5 0.0304(11) 0.0378(13) 0.0317(11) -0.0074(9) 0.0210(10) -0.0065(10)
N6 0.0375(12) 0.0503(15) 0.0398(12) -0.0114(11) 0.0281(11) -0.0123(11)
C1 0.0317(12) 0.0346(15) 0.0292(12) -0.0012(10) 0.0224(11) -0.0012(11)
C2 0.0315(13) 0.0348(15) 0.0267(12) 0.0002(10) 0.0186(11) 0.0027(11)
C3 0.0353(14) 0.0452(17) 0.0374(14) -0.0016(12) 0.0243(12) -0.0026(12)
C4 0.0341(14) 0.055(2) 0.0445(16) -0.0021(14) 0.0236(13) 0.0073(14)
C5 0.0447(17) 0.0449(19) 0.0458(17) 0.0036(14) 0.0240(15) 0.0071(15)
C6 0.0509(18) 0.0448(19) 0.0592(19) 0.0151(15) 0.0338(16) 0.0056(15)
C7 0.0389(15) 0.0466(18) 0.0489(16) 0.0103(14) 0.0304(14) 0.0044(13)
C8 0.063(2) 0.055(2) 0.088(3) 0.011(2) 0.042(2) 0.0178(19)
C9 0.0300(12) 0.0353(14) 0.0330(13) 0.0038(11) 0.0221(11) 0.0008(11)
C10 0.0365(14) 0.0394(16) 0.0399(14) -0.0004(12) 0.0265(13) -0.0014(12)
C11 0.0349(14) 0.0519(19) 0.0414(15) 0.0014(13) 0.0221(13) -0.0081(13)
C12 0.0358(15) 0.061(2) 0.0534(17) 0.0148(15) 0.0325(14) 0.0056(15)
C13 0.0572(19) 0.063(2) 0.075(2) 0.0016(18) 0.0562(19) 0.0067(17)
C14 0.0470(16) 0.0500(18) 0.0530(17) -0.0106(14) 0.0391(15) -0.0073(14)
C15 0.051(2) 0.113(4) 0.096(3) 0.013(3) 0.053(2) 0.001(2)
C16 0.0298(13) 0.0325(15) 0.0484(15) -0.0008(12) 0.0264(13) -0.0002(11)
C17 0.0330(14) 0.0465(18) 0.0420(15) 0.0047(13) 0.0239(13) 0.0062(13)
C18 0.0349(15) 0.066(2) 0.0484(18) 0.0117(16) 0.0224(14) 0.0059(15)
C19 0.0364(17) 0.057(2) 0.084(3) 0.021(2) 0.0303(19) 0.0088(17)
C20 0.052(2) 0.043(2) 0.124(4) -0.002(2) 0.050(2) 0.0156(18)
C21 0.0431(17) 0.045(2) 0.079(2) -0.0132(17) 0.0364(18) 0.0030(15)
C22 0.061(3) 0.107(4) 0.119(4) 0.055(3) 0.043(3) 0.035(3)
C23 0.0309(12) 0.0346(15) 0.0317(12) -0.0037(11) 0.0219(11) -0.0014(11)
C24 0.0374(14) 0.0345(15) 0.0340(13) -0.0046(11) 0.0254(12) -0.0006(12)
C25 0.0431(15) 0.0532(19) 0.0394(15) -0.0190(13) 0.0274(13) -0.0169(14)
C26 0.060(2) 0.123(4) 0.077(2) -0.049(3) 0.052(2) -0.044(2)
C27 0.0339(13) 0.0444(17) 0.0374(14) -0.0070(12) 0.0259(12) -0.0037(12)
C28 0.0543(19) 0.063(2) 0.0585(19) -0.0192(16) 0.0462(17) -0.0172(16)
C29 0.128(4) 0.063(2) 0.102(3) -0.003(2) 0.105(3) -0.003(2)
C30 0.149(5) 0.245(8) 0.080(3) 0.059(4) 0.095(4) 0.096(5)
C31 0.074(2) 0.0350(18) 0.0390(16) -0.0077(13) 0.0286(17) -0.0203(17)
C32 0.0431(17) 0.0344(18) 0.0541(19) -0.0200(15) 0.0162(16) 0.0012(14)
C33 0.0514(17) 0.057(2) 0.0447(16) -0.0250(15) 0.0351(15) -0.0162(16)
C34 0.0398(15) 0.0468(17) 0.0223(12) -0.0083(11) 0.0169(12) -0.0113(13)
C35 0.0305(13) 0.0501(17) 0.0353(14) -0.0162(13) 0.0175(12) -0.0166(13)
C36 0.062(2) 0.055(2) 0.0391(16) -0.0181(15) 0.0339(16) -0.0328(18)
C37 0.150(5) 0.055(3) 0.058(3) 0.014(2) 0.026(3) -0.036(3)
C38 0.206(7) 0.048(3) 0.103(4) 0.007(3) 0.070(4) -0.037(4)
C39 0.149(5) 0.116(5) 0.069(3) 0.046(3) 0.035(3) -0.001(4)
C40 0.075(2) 0.072(2) 0.0315(15) 0.0048(16) 0.0284(17) -0.004(2)

loop_
_atom_type_symbol
_atom_type_description
_atom_type_scat_dispersion_real
_atom_type_scat_dispersion_imag
_atom_type_scat_source
C C 0.0033 0.0016 'International Tables Vol C Tables 4.2.6.8 and 6.1.1.4'
H H 0.0000 0.0000 'International Tables Vol C Tables 4.2.6.8 and 6.1.1.4'
N N 0.0061 0.0033 'International Tables Vol C Tables 4.2.6.8 and 6.1.1.4'
O O 0.0106 0.0060 'International Tables Vol C Tables 4.2.6.8 and 6.1.1.4'
Ru Ru -1.2594 0.8363 'International Tables Vol C Tables 4.2.6.8 and 6.1.1.4'

loop_
_geom_angle_atom_site_label_1
_geom_angle_atom_site_label_2
_geom_angle_atom_site_label_3
_geom_angle
N1 Ru1 N5 84.17(9)
N1 Ru1 N3 61.46(8)
N5 Ru1 N3 87.98(9)
N1 Ru1 C32 140.02(14)
N5 Ru1 C32 131.33(13)
N3 Ru1 C32 97.24(11)
N1 Ru1 C36 143.50(12)
N5 Ru1 C36 88.70(10)
N3 Ru1 C36 154.13(11)
C32 Ru1 C36 66.43(15)
N1 Ru1 C33 108.34(11)
N5 Ru1 C33 167.14(11)
N3 Ru1 C33 100.48(10)
C32 Ru1 C33 38.48(13)
C36 Ru1 C33 79.45(12)
N1 Ru1 C35 111.56(10)
N5 Ru1 C35 105.80(10)
N3 Ru1 C35 164.27(10)
C32 Ru1 C35 79.51(12)
C36 Ru1 C35 37.13(11)
C33 Ru1 C35 67.37(12)
N1 Ru1 C34 96.59(10)
N5 Ru1 C34 140.78(10)
N3 Ru1 C34 126.80(10)
C32 Ru1 C34 68.28(12)
C36 Ru1 C34 67.58(11)
C33 Ru1 C34 37.35(11)
C35 Ru1 C34 37.70(11)
N1 Ru1 C31 176.92(11)
N5 Ru1 C31 98.86(12)
N3 Ru1 C31 119.02(13)
C32 Ru1 C31 37.49(15)
C36 Ru1 C31 36.58(14)
C33 Ru1 C31 68.61(13)
C35 Ru1 C31 67.15(13)
C34 Ru1 C31 80.71(11)
N1 Ru1 C1 30.94(8)
N5 Ru1 C1 80.87(8)
N3 Ru1 C1 31.13(8)
C32 Ru1 C1 124.39(12)
C36 Ru1 C1 168.52(11)
C33 Ru1 C1 111.33(10)
C35 Ru1 C1 142.19(10)
C34 Ru1 C1 118.36(10)
C31 Ru1 C1 149.92(12)
C24 O2 C25 116.3(2)
C28 O4 C29 116.9(3)
C1 N1 C2 128.0(2)
C1 N1 Ru1 95.20(16)
C2 N1 Ru1 135.94(17)
C1 N2 C9 127.5(2)
C1 N2 H2 116.3
C9 N2 H2 116.3
C1 N3 C16 125.3(2)
C1 N3 Ru1 92.79(15)
C16 N3 Ru1 129.64(18)
N5 N4 C23 106.1(2)
N4 N5 N6 112.7(2)
N4 N5 Ru1 123.92(17)
N6 N5 Ru1 123.41(16)
N5 N6 C27 105.1(2)
N1 C1 N3 108.5(2)
N1 C1 N2 124.0(2)
N3 C1 N2 127.5(2)
N1 C1 Ru1 53.86(13)
N3 C1 Ru1 56.08(13)
N2 C1 Ru1 167.39(18)
C7 C2 C3 117.9(3)
C7 C2 N1 124.2(2)
C3 C2 N1 117.8(2)
C4 C3 C2 120.4(3)
C4 C3 H3 119.8
C2 C3 H3 119.8
C5 C4 C3 122.0(3)
C5 C4 H4 119.0
C3 C4 H4 119.0
C4 C5 C6 117.0(3)
C4 C5 C8 120.2(3)
C6 C5 C8 122.8(3)
C7 C6 C5 122.1(3)
C7 C6 H6 119.0
C5 C6 H6 119.0
C2 C7 C6 120.6(3)
C2 C7 H7 119.7
C6 C7 H7 119.7
C5 C8 H8A 109.5
C5 C8 H8B 109.5
H8A C8 H8B 109.5
C5 C8 H8C 109.5
H8A C8 H8C 109.5
H8B C8 H8C 109.5
C10 C9 C14 118.8(2)
C10 C9 N2 119.0(2)
C14 C9 N2 122.2(2)
C9 C10 C11 120.7(3)
C9 C10 H10 119.6
C11 C10 H10 119.6
C12 C11 C10 121.3(3)
C12 C11 H11 119.4
C10 C11 H11 119.4
C13 C12 C11 117.4(3)
C13 C12 C15 120.8(3)
C11 C12 C15 121.8(3)
C12 C13 C14 122.4(3)
C12 C13 H13 118.8
C14 C13 H13 118.8
C9 C14 C13 119.5(3)
C9 C14 H14 120.3
C13 C14 H14 120.3
C12 C15 H15A 109.5
C12 C15 H15B 109.5
H15A C15 H15B 109.5
C12 C15 H15C 109.5
H15A C15 H15C 109.5
H15B C15 H15C 109.5
C21 C16 C17 118.0(3)
C21 C16 N3 118.2(3)
C17 C16 N3 123.7(2)
C18 C17 C16 120.3(3)
C18 C17 H17 119.9
C16 C17 H17 119.9
C19 C18 C17 122.3(3)
C19 C18 H18 118.9
C17 C18 H18 118.9
C18 C19 C20 117.5(3)
C18 C19 C22 120.8(4)
C20 C19 C22 121.7(4)
C19 C20 C21 121.6(3)
C19 C20 H20 119.2
C21 C20 H20 119.2
C16 C21 C20 120.2(3)
C16 C21 H21 119.9
C20 C21 H21 119.9
C19 C22 H22A 109.5
C19 C22 H22B 109.5
H22A C22 H22B 109.5
C19 C22 H22C 109.5
H22A C22 H22C 109.5
H22B C22 H22C 109.5
N4 C23 C27 107.8(2)
N4 C23 C24 121.4(2)
C27 C23 C24 130.7(2)
O1 C24 O2 123.7(2)
O1 C24 C23 124.7(3)
O2 C24 C23 111.6(2)
O2 C25 C26 107.2(2)
O2 C25 H25A 110.3
C26 C25 H25A 110.3
O2 C25 H25B 110.3
C26 C25 H25B 110.3
H25A C25 H25B 108.5
C25 C26 H26A 109.5
C25 C26 H26B 109.5
H26A C26 H26B 109.5
C25 C26 H26C 109.5
H26A C26 H26C 109.5
H26B C26 H26C 109.5
N6 C27 C23 108.3(2)
N6 C27 C28 120.2(2)
C23 C27 C28 131.5(2)
O3 C28 O4 124.0(3)
O3 C28 C27 124.7(3)
O4 C28 C27 111.3(3)
O4 C29 C30 107.2(4)
O4 C29 H29A 110.3
C30 C29 H29A 110.3
O4 C29 H29B 110.3
C30 C29 H29B 110.3
H29A C29 H29B 108.5
C29 C30 H30A 109.5
C29 C30 H30B 109.5
H30A C30 H30B 109.5
C29 C30 H30C 109.5
H30A C30 H30C 109.5
H30B C30 H30C 109.5
C36 C31 C32 117.0(3)
C36 C31 C37 121.4(5)
C32 C31 C37 121.7(5)
C36 C31 Ru1 70.15(18)
C32 C31 Ru1 69.07(18)
C37 C31 Ru1 131.3(2)
C31 C32 C33 121.7(3)
C31 C32 Ru1 73.4(2)
C33 C32 Ru1 71.48(17)
C31 C32 H32 119.2
C33 C32 H32 119.2
Ru1 C32 H32 128.2
C34 C33 C32 119.4(3)
C34 C33 Ru1 71.95(16)
C32 C33 Ru1 70.04(17)
C34 C33 H33 120.3
C32 C33 H33 120.3
Ru1 C33 H33 130.2
C33 C34 C35 118.6(3)
C33 C34 C40 121.4(3)
C35 C34 C40 120.0(3)
C33 C34 Ru1 70.69(15)
C35 C34 Ru1 70.96(14)
C40 C34 Ru1 128.5(2)
C36 C35 C34 120.0(3)
C36 C35 Ru1 70.91(17)
C34 C35 Ru1 71.34(15)
C36 C35 H35 120.0
C34 C35 H35 120.0
Ru1 C35 H35 130.3
C31 C36 C35 123.3(3)
C31 C36 Ru1 73.3(2)
C35 C36 Ru1 71.96(17)
C31 C36 H36 118.4
C35 C36 H36 118.4
Ru1 C36 H36 129.0
C39 C37 C38 118.1(5)
C39 C37 C31 121.2(5)
C38 C37 C31 109.3(4)
C39 C37 H37 101.3
C38 C37 H37 101.3
C31 C37 H37 101.3
C37 C38 H38A 109.5
C37 C38 H38B 109.5
H38A C38 H38B 109.5
C37 C38 H38C 109.5
H38A C38 H38C 109.5
H38B C38 H38C 109.5
C37 C39 H39A 109.5
C37 C39 H39B 109.5
H39A C39 H39B 109.5
C37 C39 H39C 109.5
H39A C39 H39C 109.5
H39B C39 H39C 109.5
C34 C40 H40A 109.5
C34 C40 H40B 109.5
H40A C40 H40B 109.5
C34 C40 H40C 109.5
H40A C40 H40C 109.5
H40B C40 H40C 109.5

loop_
_geom_bond_atom_site_label_1
_geom_bond_atom_site_label_2
_geom_bond_distance
Ru1 N1 2.089(2)
Ru1 N5 2.106(2)
Ru1 N3 2.140(2)
Ru1 C32 2.159(3)
Ru1 C36 2.176(3)
Ru1 C33 2.178(3)
Ru1 C35 2.190(3)
Ru1 C34 2.194(3)
Ru1 C31 2.216(3)
Ru1 C1 2.576(3)
O1 C24 1.199(3)
O2 C24 1.323(3)
O2 C25 1.454(3)
O3 C28 1.186(4)
O4 C28 1.318(4)
O4 C29 1.452(4)
N1 C1 1.330(3)
N1 C2 1.405(3)
N2 C1 1.368(3)
N2 C9 1.410(3)
N2 H2 0.8600
N3 C1 1.334(3)
N3 C16 1.417(3)
N4 N5 1.320(3)
N4 C23 1.341(3)
N5 N6 1.341(3)
N6 C27 1.342(3)
C2 C7 1.378(4)
C2 C3 1.394(4)
C3 C4 1.377(4)
C3 H3 0.9300
C4 C5 1.377(5)
C4 H4 0.9300
C5 C6 1.379(5)
C5 C8 1.510(4)
C6 C7 1.378(4)
C6 H6 0.9300
C7 H7 0.9300
C8 H8A 0.9600
C8 H8B 0.9600
C8 H8C 0.9600
C9 C10 1.381(4)
C9 C14 1.381(4)
C10 C11 1.381(4)
C10 H10 0.9300
C11 C12 1.378(4)
C11 H11 0.9300
C12 C13 1.375(5)
C12 C15 1.516(4)
C13 C14 1.384(4)
C13 H13 0.9300
C14 H14 0.9300
C15 H15A 0.9600
C15 H15B 0.9600
C15 H15C 0.9600
C16 C21 1.379(4)
C16 C17 1.392(4)
C17 C18 1.380(4)
C17 H17 0.9300
C18 C19 1.359(5)
C18 H18 0.9300
C19 C20 1.380(6)
C19 C22 1.519(5)
C20 C21 1.390(5)
C20 H20 0.9300
C21 H21 0.9300
C22 H22A 0.9600
C22 H22B 0.9600
C22 H22C 0.9600
C23 C27 1.383(4)
C23 C24 1.475(3)
C25 C26 1.486(4)
C25 H25A 0.9700
C25 H25B 0.9700
C26 H26A 0.9600
C26 H26B 0.9600
C26 H26C 0.9600
C27 C28 1.486(4)
C29 C30 1.464(6)
C29 H29A 0.9700
C29 H29B 0.9700
C30 H30A 0.9600
C30 H30B 0.9600
C30 H30C 0.9600
C31 C36 1.379(5)
C31 C32 1.407(6)
C31 C37 1.520(5)
C32 C33 1.429(5)
C32 H32 0.9300
C33 C34 1.400(4)
C33 H33 0.9300
C34 C35 1.416(4)
C34 C40 1.506(4)
C35 C36 1.390(4)
C35 H35 0.9300
C36 H36 0.9300
C37 C39 1.322(7)
C37 C38 1.513(6)
C37 H37 0.9800
C38 H38A 0.9600
C38 H38B 0.9600
C38 H38C 0.9600
C39 H39A 0.9600
C39 H39B 0.9600
C39 H39C 0.9600
C40 H40A 0.9600
C40 H40B 0.9600
C40 H40C 0.9600

loop_
_geom_torsion_atom_site_label_1
_geom_torsion_atom_site_label_2
_geom_torsion_atom_site_label_3
_geom_torsion_atom_site_label_4
_geom_torsion
N5 Ru1 N1 C1 -81.96(16)
N3 Ru1 N1 C1 8.91(14)
C32 Ru1 N1 C1 73.7(2)
C36 Ru1 N1 C1 -161.81(17)
C33 Ru1 N1 C1 101.08(17)
C35 Ru1 N1 C1 173.33(15)
C34 Ru1 N1 C1 137.50(17)
C31 Ru1 N1 C1 109(2)
N5 Ru1 N1 C2 87.4(2)
N3 Ru1 N1 C2 178.3(3)
C32 Ru1 N1 C2 -116.9(3)
C36 Ru1 N1 C2 7.6(3)
C33 Ru1 N1 C2 -89.5(3)
C35 Ru1 N1 C2 -17.3(3)
C34 Ru1 N1 C2 -53.1(3)
C31 Ru1 N1 C2 -82(2)
C1 Ru1 N1 C2 169.4(3)
N1 Ru1 N3 C1 -8.86(14)
N5 Ru1 N3 C1 75.60(15)
C32 Ru1 N3 C1 -152.98(18)
C36 Ru1 N3 C1 158.4(2)
C33 Ru1 N3 C1 -114.15(17)
C35 Ru1 N3 C1 -76.0(4)
C34 Ru1 N3 C1 -84.75(18)
C31 Ru1 N3 C1 174.61(16)
N1 Ru1 N3 C16 -151.2(2)
N5 Ru1 N3 C16 -66.7(2)
C32 Ru1 N3 C16 64.7(2)
C36 Ru1 N3 C16 16.1(4)
C33 Ru1 N3 C16 103.6(2)
C35 Ru1 N3 C16 141.7(4)
C34 Ru1 N3 C16 133.0(2)
C31 Ru1 N3 C16 32.3(3)
C1 Ru1 N3 C16 -142.3(3)
C23 N4 N5 N6 -0.8(3)
C23 N4 N5 Ru1 177.79(17)
N1 Ru1 N5 N4 46.5(2)
N3 Ru1 N5 N4 -15.0(2)
C32 Ru1 N5 N4 -112.8(2)
C36 Ru1 N5 N4 -169.3(2)
C33 Ru1 N5 N4 -146.5(4)
C35 Ru1 N5 N4 157.3(2)
C34 Ru1 N5 N4 139.8(2)
C31 Ru1 N5 N4 -134.0(2)
C1 Ru1 N5 N4 15.5(2)
N1 Ru1 N5 N6 -135.0(2)
N3 Ru1 N5 N6 163.5(2)
C32 Ru1 N5 N6 65.6(3)
C36 Ru1 N5 N6 9.2(2)
C33 Ru1 N5 N6 32.0(6)
C35 Ru1 N5 N6 -24.2(2)
C34 Ru1 N5 N6 -41.7(3)
C31 Ru1 N5 N6 44.4(2)
C1 Ru1 N5 N6 -166.0(2)
N4 N5 N6 C27 0.4(3)
Ru1 N5 N6 C27 -178.26(18)
C2 N1 C1 N3 176.0(2)
Ru1 N1 C1 N3 -13.3(2)
C2 N1 C1 N2 -5.8(4)
Ru1 N1 C1 N2 164.8(2)
C2 N1 C1 Ru1 -170.6(3)
C16 N3 C1 N1 157.7(2)
Ru1 N3 C1 N1 13.0(2)
C16 N3 C1 N2 -20.3(4)
Ru1 N3 C1 N2 -165.1(2)
C16 N3 C1 Ru1 144.8(3)
C9 N2 C1 N1 148.7(3)
C9 N2 C1 N3 -33.6(4)
C9 N2 C1 Ru1 -135.6(7)
N5 Ru1 C1 N1 93.90(16)
N3 Ru1 C1 N1 -164.7(2)
C32 Ru1 C1 N1 -131.63(18)
C36 Ru1 C1 N1 69.0(6)
C33 Ru1 C1 N1 -90.33(18)
C35 Ru1 C1 N1 -10.2(2)
C34 Ru1 C1 N1 -49.70(19)
C31 Ru1 C1 N1 -174.2(2)
N1 Ru1 C1 N3 164.7(2)
N5 Ru1 C1 N3 -101.37(16)
C32 Ru1 C1 N3 33.1(2)
C36 Ru1 C1 N3 -126.3(5)
C33 Ru1 C1 N3 74.41(18)
C35 Ru1 C1 N3 154.58(18)
C34 Ru1 C1 N3 115.03(17)
C31 Ru1 C1 N3 -9.4(3)
N1 Ru1 C1 N2 -84.5(9)
N5 Ru1 C1 N2 9.4(8)
N3 Ru1 C1 N2 110.7(9)
C32 Ru1 C1 N2 143.8(8)
C36 Ru1 C1 N2 -15.5(12)
C33 Ru1 C1 N2 -174.8(8)
C35 Ru1 C1 N2 -94.7(8)
C34 Ru1 C1 N2 -134.2(8)
C31 Ru1 C1 N2 101.3(9)
C1 N1 C2 C7 -36.1(4)
Ru1 N1 C2 C7 157.3(2)
C1 N1 C2 C3 147.2(3)
Ru1 N1 C2 C3 -19.3(4)
C7 C2 C3 C4 1.8(4)
N1 C2 C3 C4 178.7(2)
C2 C3 C4 C5 0.8(4)
C3 C4 C5 C6 -2.2(5)
C3 C4 C5 C8 177.5(3)
C4 C5 C6 C7 1.0(5)
C8 C5 C6 C7 -178.8(3)
C3 C2 C7 C6 -3.0(4)
N1 C2 C7 C6 -179.7(3)
C5 C6 C7 C2 1.7(5)
C1 N2 C9 C10 160.0(3)
C1 N2 C9 C14 -22.6(4)
C14 C9 C10 C11 0.3(4)
N2 C9 C10 C11 177.8(3)
C9 C10 C11 C12 0.3(4)
C10 C11 C12 C13 -0.6(4)
C10 C11 C12 C15 -179.0(3)
C11 C12 C13 C14 0.3(5)
C15 C12 C13 C14 178.7(3)
C10 C9 C14 C13 -0.6(4)
N2 C9 C14 C13 -178.0(3)
C12 C13 C14 C9 0.3(5)
C1 N3 C16 C21 149.9(3)
Ru1 N3 C16 C21 -78.5(3)
C1 N3 C16 C17 -34.0(4)
Ru1 N3 C16 C17 97.5(3)
C21 C16 C17 C18 2.2(5)
N3 C16 C17 C18 -173.8(3)
C16 C17 C18 C19 0.3(5)
C17 C18 C19 C20 -2.8(6)
C17 C18 C19 C22 176.1(4)
C18 C19 C20 C21 2.9(6)
C22 C19 C20 C21 -176.1(4)
C17 C16 C21 C20 -2.1(5)
N3 C16 C21 C20 174.2(3)
C19 C20 C21 C16 -0.4(6)
N5 N4 C23 C27 0.9(3)
N5 N4 C23 C24 177.8(2)
C25 O2 C24 O1 -0.3(4)
C25 O2 C24 C23 179.8(2)
N4 C23 C24 O1 -159.9(3)
C27 C23 C24 O1 16.1(5)
N4 C23 C24 O2 20.0(4)
C27 C23 C24 O2 -164.0(3)
C24 O2 C25 C26 177.0(3)
N5 N6 C27 C23 0.2(3)
N5 N6 C27 C28 179.3(3)
N4 C23 C27 N6 -0.7(3)
C24 C23 C27 N6 -177.2(3)
N4 C23 C27 C28 -179.7(3)
C24 C23 C27 C28 3.9(5)
C29 O4 C28 O3 6.5(6)
C29 O4 C28 C27 -173.1(3)
N6 C27 C28 O3 40.2(5)
C23 C27 C28 O3 -141.0(4)
N6 C27 C28 O4 -140.2(3)
C23 C27 C28 O4 38.6(5)
C28 O4 C29 C30 175.8(4)
N1 Ru1 C31 C36 94(2)
N5 Ru1 C31 C36 -75.62(19)
N3 Ru1 C31 C36 -168.23(16)
C32 Ru1 C31 C36 130.9(3)
C33 Ru1 C31 C36 101.4(2)
C35 Ru1 C31 C36 27.88(18)
C34 Ru1 C31 C36 64.65(19)
C1 Ru1 C31 C36 -162.67(18)
N1 Ru1 C31 C32 -37(3)
N5 Ru1 C31 C32 153.51(18)
N3 Ru1 C31 C32 60.9(2)
C36 Ru1 C31 C32 -130.9(3)
C33 Ru1 C31 C32 -29.46(18)
C35 Ru1 C31 C32 -103.0(2)
C34 Ru1 C31 C32 -66.23(19)
C1 Ru1 C31 C32 66.5(3)
N1 Ru1 C31 C37 -152(2)
N5 Ru1 C31 C37 39.2(6)
N3 Ru1 C31 C37 -53.4(6)
C32 Ru1 C31 C37 -114.3(6)
C36 Ru1 C31 C37 114.8(6)
C33 Ru1 C31 C37 -143.8(6)
C35 Ru1 C31 C37 142.7(6)
C34 Ru1 C31 C37 179.4(6)
C1 Ru1 C31 C37 -47.9(7)
C36 C31 C32 C33 2.1(4)
C37 C31 C32 C33 -178.5(3)
Ru1 C31 C32 C33 55.1(3)
C36 C31 C32 Ru1 -52.9(2)
C37 C31 C32 Ru1 126.5(3)
N1 Ru1 C32 C31 177.09(17)
N5 Ru1 C32 C31 -35.9(2)
N3 Ru1 C32 C31 -129.64(19)
C36 Ru1 C32 C31 29.45(18)
C33 Ru1 C32 C31 132.6(3)
C35 Ru1 C32 C31 65.9(2)
C34 Ru1 C32 C31 103.5(2)
C1 Ru1 C32 C31 -146.17(18)
N1 Ru1 C32 C33 44.5(3)
N5 Ru1 C32 C33 -168.56(16)
N3 Ru1 C32 C33 97.75(19)
C36 Ru1 C32 C33 -103.2(2)
C35 Ru1 C32 C33 -66.7(2)
C34 Ru1 C32 C33 -29.08(18)
C31 Ru1 C32 C33 -132.6(3)
C1 Ru1 C32 C33 81.2(2)
C31 C32 C33 C34 -1.6(4)
Ru1 C32 C33 C34 54.3(2)
C31 C32 C33 Ru1 -56.0(3)
N1 Ru1 C33 C34 76.40(19)
N5 Ru1 C33 C34 -89.9(5)
N3 Ru1 C33 C34 139.62(18)
C32 Ru1 C33 C34 -131.9(3)
C36 Ru1 C33 C34 -66.7(2)
C35 Ru1 C33 C34 -29.93(18)
C31 Ru1 C33 C34 -103.2(2)
C1 Ru1 C33 C34 109.20(18)
N1 Ru1 C33 C32 -151.69(19)
N5 Ru1 C33 C32 42.0(5)
N3 Ru1 C33 C32 -88.5(2)
C36 Ru1 C33 C32 65.2(2)
C35 Ru1 C33 C32 102.0(2)
C34 Ru1 C33 C32 131.9(3)
C31 Ru1 C33 C32 28.8(2)
C1 Ru1 C33 C32 -118.9(2)
C32 C33 C34 C35 0.8(4)
Ru1 C33 C34 C35 54.2(2)
C32 C33 C34 C40 -177.4(3)
Ru1 C33 C34 C40 -124.0(3)
C32 C33 C34 Ru1 -53.4(2)
N1 Ru1 C34 C33 -111.76(19)
N5 Ru1 C34 C33 159.40(18)
N3 Ru1 C34 C33 -52.7(2)
C32 Ru1 C34 C33 29.9(2)
C36 Ru1 C34 C33 102.4(2)
C35 Ru1 C34 C33 131.1(3)
C31 Ru1 C34 C33 66.7(2)
C1 Ru1 C34 C33 -88.5(2)
N1 Ru1 C34 C35 117.09(19)
N5 Ru1 C34 C35 28.3(3)
N3 Ru1 C34 C35 176.14(16)
C32 Ru1 C34 C35 -101.2(2)
C36 Ru1 C34 C35 -28.77(19)
C33 Ru1 C34 C35 -131.1(3)
C31 Ru1 C34 C35 -64.4(2)
C1 Ru1 C34 C35 140.34(17)
N1 Ru1 C34 C40 3.5(3)
N5 Ru1 C34 C40 -85.4(3)
N3 Ru1 C34 C40 62.5(3)
C32 Ru1 C34 C40 145.1(4)
C36 Ru1 C34 C40 -142.4(3)
C33 Ru1 C34 C40 115.2(4)
C35 Ru1 C34 C40 -113.6(4)
C31 Ru1 C34 C40 -178.0(3)
C1 Ru1 C34 C40 26.7(3)
C33 C34 C35 C36 -0.5(4)
C40 C34 C35 C36 177.7(3)
Ru1 C34 C35 C36 53.6(2)
C33 C34 C35 Ru1 -54.1(2)
C40 C34 C35 Ru1 124.1(3)
N1 Ru1 C35 C36 155.52(19)
N5 Ru1 C35 C36 65.6(2)
N3 Ru1 C35 C36 -144.0(3)
C32 Ru1 C35 C36 -64.6(2)
C33 Ru1 C35 C36 -102.8(2)
C34 Ru1 C35 C36 -132.5(3)
C31 Ru1 C35 C36 -27.5(2)
C1 Ru1 C35 C36 161.11(18)
N1 Ru1 C35 C34 -72.0(2)
N5 Ru1 C35 C34 -161.88(17)
N3 Ru1 C35 C34 -11.5(5)
C32 Ru1 C35 C34 67.9(2)
C36 Ru1 C35 C34 132.5(3)
C33 Ru1 C35 C34 29.67(18)
C31 Ru1 C35 C34 105.0(2)
C1 Ru1 C35 C34 -66.4(2)
C32 C31 C36 C35 -1.9(4)
C37 C31 C36 C35 178.7(3)
Ru1 C31 C36 C35 -54.3(3)
C32 C31 C36 Ru1 52.4(2)
C37 C31 C36 Ru1 -127.0(3)
C34 C35 C36 C31 1.1(4)
Ru1 C35 C36 C31 54.9(3)
34 C35 C36 Ru1 -53.8(2)
N1 Ru1 C36 C31 -174.83(18)
N5 Ru1 C36 C31 106.79(19)
N3 Ru1 C36 C31 24.1(3)
C32 Ru1 C36 C31 -30.14(19)
C33 Ru1 C36 C31 -68.2(2)
C35 Ru1 C36 C31 -134.4(3)
C34 Ru1 C36 C31 -105.3(2)
C1 Ru1 C36 C31 131.4(5)
N1 Ru1 C36 C35 -40.4(3)
N5 Ru1 C36 C35 -118.8(2)
N3 Ru1 C36 C35 158.6(2)
C32 Ru1 C36 C35 104.3(2)
C33 Ru1 C36 C35 66.3(2)
C34 Ru1 C36 C35 29.19(19)
C31 Ru1 C36 C35 134.4(3)
C1 Ru1 C36 C35 -94.2(5)
C36 C31 C37 C39 123.4(7)
C32 C31 C37 C39 -56.0(8)
Ru1 C31 C37 C39 33.0(10)
C36 C31 C37 C38 -93.8(6)
C32 C31 C37 C38 86.8(6)
Ru1 C31 C37 C38 175.8(5)
